data_7248360
loop_
_publ_author_name
'Jiang, Zeqi'
'Jiang, Shuangfei'
'Gao, Jin'
'Xia, Junmei'
'Yu, Hongwei'
'Ma, Lixin'
'Chen, Xi'
'Chen, Bo'
'Zhang, Xinghua'
'Zhu, Wenchao'

_publ_section_title
;
 Inorganic ligand-supported Mo oxide as a hydrogen atom transfer
 photocatalyst for direct C(sp2)--H phosphorylation
;
_journal_issue 9
_journal_name_full 'Green Chemistry'
_journal_page_first 5538
_journal_page_last 5545
_journal_paper_doi 10.1039/D4GC00589A
_journal_volume 26
_journal_year 2024
_chemical_formula_moiety 'C19 H18 N O3 P S'
_chemical_formula_sum 'C19 H18 N O3 P S'
_chemical_formula_weight 371.37
_space_group_crystal_system monoclinic
_space_group_IT_number 14
_space_group_name_Hall '-P 2ybc'
_space_group_name_H-M_alt 'P 1 21/c 1'
_atom_sites_solution_hydrogens geom
_audit_creation_date 2023-10-19
_audit_creation_method
;
Olex2 1.5
(compiled 2023.08.24 svn.re1ec1418 for OlexSys, GUI svn.r6817)
;
_audit_update_record
;
2023-10-19 deposited with the CCDC.	2024-03-27 downloaded from the CCDC.
;
_cell_angle_alpha 90
_cell_angle_beta 102.256(2)
_cell_angle_gamma 90
_cell_formula_units_Z 4
_cell_length_a 17.3863(7)
_cell_length_b 8.7024(3)
_cell_length_c 12.2510(5)
_cell_measurement_reflns_used 7082
_cell_measurement_temperature 150
_cell_measurement_theta_max 69.78
_cell_measurement_theta_min 5.21
_cell_volume 1811.36(12)
_computing_cell_refinement 'SAINT V8.40B (?, 2016)'
_computing_data_reduction 'SAINT V8.40B (?, 2016)'
_computing_molecular_graphics 'Olex2 1.5 (Dolomanov et al., 2009)'
_computing_publication_material 'Olex2 1.5 (Dolomanov et al., 2009)'
_computing_structure_refinement 'SHELXL 2018/3 (Sheldrick, 2015)'
_computing_structure_solution 'XT (Sheldrick, 2015)'
_diffrn_ambient_temperature 150.00
_diffrn_measured_fraction_theta_full 0.994
_diffrn_measured_fraction_theta_max 0.993
_diffrn_measurement_device_type 'Bruker APEX-II CCD'
_diffrn_measurement_method '\f and \w scans'
_diffrn_radiation_type CuK\a
_diffrn_radiation_wavelength 1.54178
_diffrn_reflns_av_R_equivalents 0.0699
_diffrn_reflns_av_unetI/netI 0.0439
_diffrn_reflns_Laue_measured_fraction_full 0.994
_diffrn_reflns_Laue_measured_fraction_max 0.993
_diffrn_reflns_limit_h_max 21
_diffrn_reflns_limit_h_min -20
_diffrn_reflns_limit_k_max 9
_diffrn_reflns_limit_k_min -10
_diffrn_reflns_limit_l_max 14
_diffrn_reflns_limit_l_min -13
_diffrn_reflns_number 19403
_diffrn_reflns_point_group_measured_fraction_full 0.994
_diffrn_reflns_point_group_measured_fraction_max 0.993
_diffrn_reflns_theta_full 67.679
_diffrn_reflns_theta_max 70.122
_diffrn_reflns_theta_min 5.207
_diffrn_standards_number 0
_exptl_absorpt_coefficient_mu 2.574
_exptl_absorpt_correction_T_max 0.7533
_exptl_absorpt_correction_T_min 0.6160
_exptl_absorpt_correction_type none
_exptl_absorpt_process_details
;
SADABS-2016/2 (Bruker,2016/2) was used for absorption correction.
wR2(int) was 0.1356 before and 0.0770 after correction.
The Ratio of minimum to maximum transmission is 0.8177.
The \l/2 correction factor is Not present.
;
_exptl_crystal_colour 'clear light colourless'
_exptl_crystal_colour_lustre clear
_exptl_crystal_colour_modifier light
_exptl_crystal_colour_primary colourless
_exptl_crystal_density_diffrn 1.362
_exptl_crystal_description block
_exptl_crystal_F_000 776
_refine_diff_density_max 0.380
_refine_diff_density_min -0.309
_refine_diff_density_rms 0.050
_refine_ls_extinction_method none
_refine_ls_goodness_of_fit_ref 1.060
_refine_ls_hydrogen_treatment constr
_refine_ls_matrix_type full
_refine_ls_number_parameters 228
_refine_ls_number_reflns 3426
_refine_ls_number_restraints 0
_refine_ls_restrained_S_all 1.060
_refine_ls_R_factor_all 0.0420
_refine_ls_R_factor_gt 0.0370
_refine_ls_shift/su_max 0.001
_refine_ls_shift/su_mean 0.000
_refine_ls_structure_factor_coef Fsqd
_refine_ls_weighting_details 'w=1/[\s^2^(Fo^2^)+(0.0529P)^2^+0.5038P] where P=(Fo^2^+2Fc^2^)/3'
_refine_ls_weighting_scheme calc
_refine_ls_wR_factor_gt 0.0982
_refine_ls_wR_factor_ref 0.1023
_reflns_Friedel_coverage 0.000
_reflns_number_gt 2988
_reflns_number_total 3426
_reflns_threshold_expression 'I > 2\s(I)'
_cod_data_source_file d4gc00589a2.cif
_cod_data_source_block ff1
_cod_depositor_comments 'Adding full bibliography for 7248360.cif.'
_cod_database_code 7248360
_shelx_shelxl_version_number 2018/3
_shelx_space_group_comment
;
The symmetry employed for this shelxl refinement is uniquely defined
by the following loop, which should always be used as a source of
symmetry information in preference to the above space-group names.
They are only intended as comments.
;
_olex2_refinement_description
;
1. Fixed Uiso
 At 1.2 times of:
  All C(H) groups, All C(H,H) groups
 At 1.5 times of:
  All C(H,H,H) groups
2.a Secondary CH2 refined with riding coordinates:
 C00F(H00A,H00B)
2.b Aromatic/amide H refined with riding coordinates:
 C00D(H00D), C00E(H00E), C00G(H00G), C00I(H00I), C00J(H00J), C00L(H00N),
 C00M(H00O), C00N(H00P), C00O(H00Q), C00P(H00R)
2.c Idealised Me refined as rotating group:
 C00H(H00C,H00F,H00H), C00K(H00K,H00L,H00M)
;
_olex2_submission_special_instructions 'No special instructions were received'

loop_
_space_group_symop_operation_xyz
'x, y, z'
'-x, y+1/2, -z+1/2'
'-x, -y, -z'
'x, -y-1/2, z-1/2'

loop_
_atom_site_label
_atom_site_type_symbol
_atom_site_fract_x
_atom_site_fract_y
_atom_site_fract_z
_atom_site_U_iso_or_equiv
_atom_site_adp_type
_atom_site_occupancy
_atom_site_site_symmetry_order
_atom_site_calc_flag
_atom_site_refinement_flags_posn
_atom_site_refinement_flags_adp
_atom_site_refinement_flags_occupancy
_atom_site_disorder_assembly
_atom_site_disorder_group
S001 S 0.37446(2) 0.68333(5) 0.37970(3) 0.02612(14) Uani 1 1 d . . . . .
P002 P 0.21353(2) 0.52782(5) 0.31694(4) 0.02371(14) Uani 1 1 d . . . . .
O003 O 0.52930(7) 0.81334(15) 0.46545(10) 0.0295(3) Uani 1 1 d . . . . .
O004 O 0.21623(8) 0.59402(16) 0.20639(11) 0.0339(3) Uani 1 1 d . . . . .
O005 O 0.55574(8) 0.69694(17) 0.63321(11) 0.0366(3) Uani 1 1 d . . . . .
N006 N 0.32288(8) 0.50881(18) 0.51725(12) 0.0264(3) Uani 1 1 d . . . . .
C007 C 0.20542(10) 0.3219(2) 0.31747(15) 0.0266(4) Uani 1 1 d . . . . .
C008 C 0.30421(10) 0.5675(2) 0.41622(14) 0.0242(4) Uani 1 1 d . . . . .
C009 C 0.39645(10) 0.5562(2) 0.57186(14) 0.0253(4) Uani 1 1 d . . . . .
C00A C 0.43339(10) 0.6518(2) 0.50918(14) 0.0250(4) Uani 1 1 d . . . . .
C00B C 0.51221(10) 0.7208(2) 0.54428(14) 0.0258(4) Uani 1 1 d . . . . .
C00C C 0.13518(10) 0.6003(2) 0.37762(15) 0.0266(4) Uani 1 1 d . . . . .
C00D C 0.18244(11) 0.2439(2) 0.40459(16) 0.0310(4) Uani 1 1 d . . . . .
H00D H 0.168486 0.299903 0.464074 0.037 Uiso 1 1 calc R U . . .
C00E C 0.14660(11) 0.6814(2) 0.47763(16) 0.0322(4) Uani 1 1 d . . . . .
H00E H 0.198368 0.697031 0.520341 0.039 Uiso 1 1 calc R U . . .
C00F C 0.60739(10) 0.8850(2) 0.49363(16) 0.0325(4) Uani 1 1 d . . . . .
H00A H 0.648655 0.805169 0.512419 0.039 Uiso 1 1 calc R U . . .
H00B H 0.611086 0.953807 0.558888 0.039 Uiso 1 1 calc R U . . .
C00G C 0.22608(11) 0.2391(2) 0.23100(16) 0.0318(4) Uani 1 1 d . . . . .
H00G H 0.242670 0.291526 0.171996 0.038 Uiso 1 1 calc R U . . .
C00H C 0.42791(12) 0.5002(2) 0.68774(15) 0.0343(4) Uani 1 1 d . . . . .
H00C H 0.385571 0.450709 0.716411 0.051 Uiso 1 1 calc R U . . .
H00F H 0.448693 0.587202 0.735811 0.051 Uiso 1 1 calc R U . . .
H00H H 0.470145 0.425814 0.687171 0.051 Uiso 1 1 calc R U . . .
C00I C 0.05884(11) 0.5792(3) 0.31565(18) 0.0422(5) Uani 1 1 d . . . . .
H00I H 0.050293 0.522872 0.247704 0.051 Uiso 1 1 calc R U . . .
C00J C 0.08271(13) 0.7394(3) 0.51502(19) 0.0437(5) Uani 1 1 d . . . . .
H00J H 0.090555 0.793382 0.583913 0.052 Uiso 1 1 calc R U . . .
C00K C 0.61832(11) 0.9748(2) 0.39398(16) 0.0344(4) Uani 1 1 d . . . . .
H00K H 0.614675 0.905570 0.330014 0.052 Uiso 1 1 calc R U . . .
H00L H 0.670164 1.024195 0.410303 0.052 Uiso 1 1 calc R U . . .
H00M H 0.577287 1.053629 0.376319 0.052 Uiso 1 1 calc R U . . .
C00L C 0.19959(12) 0.0040(2) 0.3175(2) 0.0409(5) Uani 1 1 d . . . . .
H00N H 0.197338 -0.105107 0.317233 0.049 Uiso 1 1 calc R U . . .
C00M C 0.22248(12) 0.0802(2) 0.23087(19) 0.0400(5) Uani 1 1 d . . . . .
H00O H 0.235770 0.023597 0.171164 0.048 Uiso 1 1 calc R U . . .
C00N C 0.17989(12) 0.0853(2) 0.40462(19) 0.0389(5) Uani 1 1 d . . . . .
H00P H 0.164652 0.032173 0.464385 0.047 Uiso 1 1 calc R U . . .
C00O C -0.00446(13) 0.6399(3) 0.3529(2) 0.0564(7) Uani 1 1 d . . . . .
H00Q H -0.056341 0.627104 0.309812 0.068 Uiso 1 1 calc R U . . .
C00P C 0.00773(13) 0.7188(3) 0.4523(2) 0.0533(6) Uani 1 1 d . . . . .
H00R H -0.035962 0.759558 0.477942 0.064 Uiso 1 1 calc R U . . .

loop_
_atom_site_aniso_label
_atom_site_aniso_U_11
_atom_site_aniso_U_22
_atom_site_aniso_U_33
_atom_site_aniso_U_23
_atom_site_aniso_U_13
_atom_site_aniso_U_12
S001 0.0184(2) 0.0322(3) 0.0254(2) 0.00342(16) -0.00064(17) -0.00432(16)
P002 0.0159(2) 0.0305(3) 0.0227(2) 0.00269(16) -0.00044(17) -0.00134(16)
O003 0.0175(6) 0.0379(7) 0.0296(7) 0.0014(5) -0.0027(5) -0.0072(5)
O004 0.0274(7) 0.0442(8) 0.0285(7) 0.0098(6) 0.0026(5) 0.0001(6)
O005 0.0259(7) 0.0484(8) 0.0305(7) 0.0028(6) -0.0050(6) -0.0085(6)
N006 0.0186(7) 0.0328(8) 0.0267(8) 0.0010(6) 0.0021(6) -0.0008(6)
C007 0.0158(8) 0.0344(10) 0.0266(9) -0.0010(7) -0.0023(7) -0.0020(7)
C008 0.0164(8) 0.0292(9) 0.0260(9) 0.0007(7) 0.0023(6) -0.0012(7)
C009 0.0192(8) 0.0306(9) 0.0250(9) -0.0031(7) 0.0020(7) 0.0015(7)
C00A 0.0196(9) 0.0298(9) 0.0239(9) -0.0023(7) 0.0008(7) 0.0014(7)
C00B 0.0208(9) 0.0282(9) 0.0270(9) -0.0036(7) 0.0015(7) -0.0005(7)
C00C 0.0174(8) 0.0297(9) 0.0311(9) 0.0046(7) 0.0012(7) 0.0008(7)
C00D 0.0273(10) 0.0349(10) 0.0305(9) 0.0002(7) 0.0055(7) -0.0025(8)
C00E 0.0220(9) 0.0383(11) 0.0345(10) -0.0015(8) 0.0021(7) -0.0006(7)
C00F 0.0172(9) 0.0387(10) 0.0371(10) 0.0001(8) -0.0039(7) -0.0090(8)
C00G 0.0204(9) 0.0443(11) 0.0302(9) -0.0057(8) 0.0040(7) -0.0051(8)
C00H 0.0285(10) 0.0472(11) 0.0249(10) 0.0038(8) 0.0007(8) -0.0011(8)
C00I 0.0211(10) 0.0589(14) 0.0433(12) -0.0130(10) -0.0008(8) -0.0004(9)
C00J 0.0351(12) 0.0507(13) 0.0465(12) -0.0119(10) 0.0113(9) 0.0014(10)
C00K 0.0254(10) 0.0416(11) 0.0353(11) -0.0013(8) 0.0046(8) -0.0053(8)
C00L 0.0296(11) 0.0298(10) 0.0599(14) -0.0023(9) 0.0015(9) 0.0009(8)
C00M 0.0259(10) 0.0422(12) 0.0507(13) -0.0159(9) 0.0057(9) 0.0002(8)
C00N 0.0353(11) 0.0359(11) 0.0443(12) 0.0067(9) 0.0056(9) -0.0036(9)
C00O 0.0174(10) 0.0794(18) 0.0685(17) -0.0164(14) 0.0004(10) 0.0006(11)
C00P 0.0269(12) 0.0693(17) 0.0665(16) -0.0110(13) 0.0161(11) 0.0053(10)

loop_
_atom_type_symbol
_atom_type_description
_atom_type_scat_dispersion_real
_atom_type_scat_dispersion_imag
_atom_type_scat_source
C C 0.0181 0.0091 'International Tables Vol C Tables 4.2.6.8 and 6.1.1.4'
H H 0.0000 0.0000 'International Tables Vol C Tables 4.2.6.8 and 6.1.1.4'
N N 0.0311 0.0180 'International Tables Vol C Tables 4.2.6.8 and 6.1.1.4'
O O 0.0492 0.0322 'International Tables Vol C Tables 4.2.6.8 and 6.1.1.4'
P P 0.2955 0.4335 'International Tables Vol C Tables 4.2.6.8 and 6.1.1.4'
S S 0.3331 0.5567 'International Tables Vol C Tables 4.2.6.8 and 6.1.1.4'

loop_
_geom_angle_atom_site_label_1
_geom_angle_atom_site_label_2
_geom_angle_atom_site_label_3
_geom_angle
_geom_angle_site_symmetry_1
_geom_angle_site_symmetry_3
_geom_angle_publ_flag
C008 S001 C00A 89.05(8) . . ?
O004 P002 C007 114.12(8) . . ?
O004 P002 C008 110.39(8) . . ?
O004 P002 C00C 114.52(8) . . ?
C007 P002 C008 104.24(8) . . ?
C007 P002 C00C 106.34(8) . . ?
C00C P002 C008 106.47(8) . . ?
C00B O003 C00F 114.97(14) . . ?
C008 N006 C009 111.09(15) . . ?
C00D C007 P002 121.61(14) . . ?
C00G C007 P002 118.75(14) . . ?
C00G C007 C00D 119.58(18) . . ?
S001 C008 P002 120.29(10) . . ?
N006 C008 S001 115.28(13) . . ?
N006 C008 P002 124.39(13) . . ?
N006 C009 C00A 113.89(15) . . ?
N006 C009 C00H 118.72(16) . . ?
C00A C009 C00H 127.38(16) . . ?
C009 C00A S001 110.69(13) . . ?
C009 C00A C00B 126.65(16) . . ?
C00B C00A S001 122.66(13) . . ?
O003 C00B C00A 111.69(15) . . ?
O005 C00B O003 124.24(16) . . ?
O005 C00B C00A 124.06(17) . . ?
C00E C00C P002 124.25(14) . . ?
C00E C00C C00I 119.21(17) . . ?
C00I C00C P002 116.45(15) . . ?
C007 C00D H00D 119.9 . . ?
C00N C00D C007 120.12(18) . . ?
C00N C00D H00D 119.9 . . ?
C00C C00E H00E 119.9 . . ?
C00J C00E C00C 120.14(18) . . ?
C00J C00E H00E 119.9 . . ?
O003 C00F H00A 110.2 . . ?
O003 C00F H00B 110.2 . . ?
O003 C00F C00K 107.56(15) . . ?
H00A C00F H00B 108.5 . . ?
C00K C00F H00A 110.2 . . ?
C00K C00F H00B 110.2 . . ?
C007 C00G H00G 120.0 . . ?
C00M C00G C007 119.99(18) . . ?
C00M C00G H00G 120.0 . . ?
C009 C00H H00C 109.5 . . ?
C009 C00H H00F 109.5 . . ?
C009 C00H H00H 109.5 . . ?
H00C C00H H00F 109.5 . . ?
H00C C00H H00H 109.5 . . ?
H00F C00H H00H 109.5 . . ?
C00C C00I H00I 119.9 . . ?
C00O C00I C00C 120.1(2) . . ?
C00O C00I H00I 119.9 . . ?
C00E C00J H00J 120.0 . . ?
C00P C00J C00E 119.9(2) . . ?
C00P C00J H00J 120.0 . . ?
C00F C00K H00K 109.5 . . ?
C00F C00K H00L 109.5 . . ?
C00F C00K H00M 109.5 . . ?
H00K C00K H00L 109.5 . . ?
H00K C00K H00M 109.5 . . ?
H00L C00K H00M 109.5 . . ?
C00M C00L H00N 119.8 . . ?
C00M C00L C00N 120.45(19) . . ?
C00N C00L H00N 119.8 . . ?
C00G C00M H00O 120.0 . . ?
C00L C00M C00G 119.98(19) . . ?
C00L C00M H00O 120.0 . . ?
C00D C00N C00L 119.87(19) . . ?
C00D C00N H00P 120.1 . . ?
C00L C00N H00P 120.1 . . ?
C00I C00O H00Q 120.0 . . ?
C00P C00O C00I 120.0(2) . . ?
C00P C00O H00Q 120.0 . . ?
C00J C00P H00R 119.7 . . ?
C00O C00P C00J 120.6(2) . . ?
C00O C00P H00R 119.7 . . ?

loop_
_geom_bond_atom_site_label_1
_geom_bond_atom_site_label_2
_geom_bond_distance
_geom_bond_site_symmetry_2
_geom_bond_publ_flag
S001 C008 1.7145(17) . ?
S001 C00A 1.7180(17) . ?
P002 O004 1.4815(13) . ?
P002 C007 1.7976(19) . ?
P002 C008 1.8084(17) . ?
P002 C00C 1.7992(18) . ?
O003 C00B 1.339(2) . ?
O003 C00F 1.467(2) . ?
O005 C00B 1.205(2) . ?
N006 C008 1.314(2) . ?
N006 C009 1.375(2) . ?
C007 C00D 1.393(3) . ?
C007 C00G 1.390(3) . ?
C009 C00A 1.380(3) . ?
C009 C00H 1.491(2) . ?
C00A C00B 1.474(2) . ?
C00C C00E 1.391(3) . ?
C00C C00I 1.394(3) . ?
C00D H00D 0.9500 . ?
C00D C00N 1.381(3) . ?
C00E H00E 0.9500 . ?
C00E C00J 1.384(3) . ?
C00F H00A 0.9900 . ?
C00F H00B 0.9900 . ?
C00F C00K 1.495(3) . ?
C00G H00G 0.9500 . ?
C00G C00M 1.384(3) . ?
C00H H00C 0.9800 . ?
C00H H00F 0.9800 . ?
C00H H00H 0.9800 . ?
C00I H00I 0.9500 . ?
C00I C00O 1.383(3) . ?
C00J H00J 0.9500 . ?
C00J C00P 1.377(3) . ?
C00K H00K 0.9800 . ?
C00K H00L 0.9800 . ?
C00K H00M 0.9800 . ?
C00L H00N 0.9500 . ?
C00L C00M 1.379(3) . ?
C00L C00N 1.384(3) . ?
C00M H00O 0.9500 . ?
C00N H00P 0.9500 . ?
C00O H00Q 0.9500 . ?
C00O C00P 1.375(3) . ?
C00P H00R 0.9500 . ?

loop_
_geom_torsion_atom_site_label_1
_geom_torsion_atom_site_label_2
_geom_torsion_atom_site_label_3
_geom_torsion_atom_site_label_4
_geom_torsion
_geom_torsion_site_symmetry_1
_geom_torsion_site_symmetry_2
_geom_torsion_site_symmetry_3
_geom_torsion_site_symmetry_4
_geom_torsion_publ_flag
S001 C00A C00B O003 2.5(2) . . . . ?
S001 C00A C00B O005 -177.64(15) . . . . ?
P002 C007 C00D C00N -177.36(15) . . . . ?
P002 C007 C00G C00M 178.23(14) . . . . ?
P002 C00C C00E C00J 176.77(17) . . . . ?
P002 C00C C00I C00O -175.9(2) . . . . ?
O004 P002 C007 C00D -163.55(14) . . . . ?
O004 P002 C007 C00G 19.37(17) . . . . ?
O004 P002 C008 S001 5.77(14) . . . . ?
O004 P002 C008 N006 -171.84(15) . . . . ?
O004 P002 C00C C00E -117.56(16) . . . . ?
O004 P002 C00C C00I 58.97(18) . . . . ?
N006 C009 C00A S001 0.3(2) . . . . ?
N006 C009 C00A C00B -179.84(16) . . . . ?
C007 P002 C008 S001 128.73(11) . . . . ?
C007 P002 C008 N006 -48.88(17) . . . . ?
C007 P002 C00C C00E 115.44(16) . . . . ?
C007 P002 C00C C00I -68.02(17) . . . . ?
C007 C00D C00N C00L -0.5(3) . . . . ?
C007 C00G C00M C00L -1.0(3) . . . . ?
C008 S001 C00A C009 -0.09(14) . . . . ?
C008 S001 C00A C00B -179.93(15) . . . . ?
C008 P002 C007 C00D 75.96(16) . . . . ?
C008 P002 C007 C00G -101.12(15) . . . . ?
C008 P002 C00C C00E 4.72(18) . . . . ?
C008 P002 C00C C00I -178.75(16) . . . . ?
C008 N006 C009 C00A -0.5(2) . . . . ?
C008 N006 C009 C00H -179.63(16) . . . . ?
C009 N006 C008 S001 0.4(2) . . . . ?
C009 N006 C008 P002 178.10(13) . . . . ?
C009 C00A C00B O003 -177.27(17) . . . . ?
C009 C00A C00B O005 2.5(3) . . . . ?
C00A S001 C008 P002 -177.99(12) . . . . ?
C00A S001 C008 N006 -0.17(15) . . . . ?
C00B O003 C00F C00K 176.23(15) . . . . ?
C00C P002 C007 C00D -36.32(17) . . . . ?
C00C P002 C007 C00G 146.59(14) . . . . ?
C00C P002 C008 S001 -119.08(11) . . . . ?
C00C P002 C008 N006 63.31(17) . . . . ?
C00C C00E C00J C00P -1.0(3) . . . . ?
C00C C00I C00O C00P -1.3(4) . . . . ?
C00D C007 C00G C00M 1.1(3) . . . . ?
C00E C00C C00I C00O 0.8(3) . . . . ?
C00E C00J C00P C00O 0.5(4) . . . . ?
C00F O003 C00B O005 0.9(3) . . . . ?
C00F O003 C00B C00A -179.24(15) . . . . ?
C00G C007 C00D C00N -0.3(3) . . . . ?
C00H C009 C00A S001 179.42(16) . . . . ?
C00H C009 C00A C00B -0.7(3) . . . . ?
C00I C00C C00E C00J 0.3(3) . . . . ?
C00I C00O C00P C00J 0.6(4) . . . . ?
C00M C00L C00N C00D 0.6(3) . . . . ?
C00N C00L C00M C00G 0.2(3) . . . . ?
